data_2203874
loop_
_publ_author_name
'U\,car, \.Ibrahim'
'Ye\,silel, Okan Zafer'
'Bulut, Ahmet'
'\"Olmez, Halis'
'B\"uy\"ukg\"ung\"or, Orhan'

_publ_section_title
;
 Diaquabis(<i>N,N</i>-dimethylethylenediamine-\k^2^<i>N,N</i>')copper(II)
 squarate
;
_journal_issue 7
_journal_name_full 'Acta Crystallographica Section E'
_journal_page_first m1025
_journal_page_last m1027
_journal_paper_doi 10.1107/S1600536804015338
_journal_volume 60
_journal_year 2004
_chemical_formula_iupac '[Cu (C4 H12 N2)2 (H2 O)2] (C4 O4)'
_chemical_formula_moiety 'C8 H28 Cu N4 O2 2+, C4 O4 2-'
_chemical_formula_sum 'C12 H28 Cu N4 O6'
_chemical_formula_weight 387.92
_chemical_name_systematic ?
_space_group_IT_number 61
_symmetry_cell_setting orthorhombic
_symmetry_space_group_name_Hall '-P 2ac 2ab'
_symmetry_space_group_name_H-M 'P b c a'
_atom_sites_solution_hydrogens geom
_atom_sites_solution_primary direct
_atom_sites_solution_secondary difmap
_audit_creation_method SHELXL-97
_cell_angle_alpha 90.00
_cell_angle_beta 90.00
_cell_angle_gamma 90.00
_cell_formula_units_Z 4
_cell_length_a 11.3829(9)
_cell_length_b 11.5359(12)
_cell_length_c 13.0358(10)
_cell_measurement_reflns_used 8046
_cell_measurement_temperature 293(2)
_cell_measurement_theta_max 29.23
_cell_measurement_theta_min 1.56
_cell_volume 1711.8(3)
_computing_cell_refinement X-AREA
_computing_data_collection 'X-AREA (Stoe & Cie, 2002)'
_computing_data_reduction 'X-RED32 (Stoe & Cie, 2002)'
_computing_molecular_graphics 'ORTEP-3 (Burnett & Johnson, 1996)'
_computing_publication_material 'WinGX (Farrugia, 1999)'
_computing_structure_refinement 'SHELXL97 (Sheldrick, 1997)'
_computing_structure_solution 'SIR97 (Altomare et al., 1999)'
_diffrn_ambient_temperature 293(2)
_diffrn_detector_area_resol_mean 6.67
_diffrn_measured_fraction_theta_full 0.995
_diffrn_measured_fraction_theta_max 0.995
_diffrn_measurement_device_type 'Stoe IPDS-II'
_diffrn_measurement_method 'rotation method'
_diffrn_radiation_monochromator graphite
_diffrn_radiation_source 'fine-focus sealed tube'
_diffrn_radiation_type MoK\a
_diffrn_radiation_wavelength 0.71073
_diffrn_reflns_av_R_equivalents 0.0477
_diffrn_reflns_av_sigmaI/netI 0.0363
_diffrn_reflns_limit_h_max 15
_diffrn_reflns_limit_h_min -14
_diffrn_reflns_limit_k_max 15
_diffrn_reflns_limit_k_min -15
_diffrn_reflns_limit_l_max 17
_diffrn_reflns_limit_l_min -16
_diffrn_reflns_number 15461
_diffrn_reflns_theta_full 29.25
_diffrn_reflns_theta_max 29.25
_diffrn_reflns_theta_min 2.96
_diffrn_standards_decay_% 0
_diffrn_standards_number 0
_exptl_absorpt_coefficient_mu 1.311
_exptl_absorpt_correction_T_max 0.8748
_exptl_absorpt_correction_T_min 0.5767
_exptl_absorpt_correction_type integration
_exptl_absorpt_process_details '(X-RED32; Stoe & Cie, 2002)'
_exptl_crystal_colour violet
_exptl_crystal_density_diffrn 1.505
_exptl_crystal_density_method 'not measured'
_exptl_crystal_description plate
_exptl_crystal_F_000 820
_exptl_crystal_size_max 0.4
_exptl_crystal_size_mid 0.3
_exptl_crystal_size_min 0.2
_refine_diff_density_max 0.498
_refine_diff_density_min -0.328
_refine_ls_extinction_coef 0.0099(9)
_refine_ls_extinction_expression Fc^*^=kFc[1+0.001xFc^2^\l^3^/sin(2\q)]^-1/4^
_refine_ls_extinction_method SHELXL97
_refine_ls_goodness_of_fit_ref 0.867
_refine_ls_hydrogen_treatment mixed
_refine_ls_matrix_type full
_refine_ls_number_parameters 123
_refine_ls_number_reflns 2313
_refine_ls_number_restraints 4
_refine_ls_restrained_S_all 0.867
_refine_ls_R_factor_all 0.0578
_refine_ls_R_factor_gt 0.0310
_refine_ls_shift/su_max 0.000
_refine_ls_shift/su_mean 0.000
_refine_ls_structure_factor_coef Fsqd
_refine_ls_weighting_details 'calc w = 1/[\s^2^(Fo^2^)+(0.0524P)^2^] where P = (Fo^2^+2Fc^2^)/3'
_refine_ls_weighting_scheme calc
_refine_ls_wR_factor_gt 0.0782
_refine_ls_wR_factor_ref 0.0834
_reflns_number_gt 1387
_reflns_number_total 2313
_reflns_threshold_expression I>2\s(I)
_cod_data_source_file ci6393.cif
_cod_data_source_block I
_cod_database_code 2203874

loop_
_symmetry_equiv_pos_as_xyz
'x, y, z'
'-x+1/2, -y, z+1/2'
'x+1/2, -y+1/2, -z'
'-x, y+1/2, -z+1/2'
'-x, -y, -z'
'x-1/2, y, -z-1/2'
'-x-1/2, y-1/2, z'
'x, -y-1/2, z-1/2'

loop_
_atom_site_label
_atom_site_fract_x
_atom_site_fract_y
_atom_site_fract_z
_atom_site_U_iso_or_equiv
_atom_site_adp_type
_atom_site_calc_flag
_atom_site_refinement_flags
_atom_site_occupancy
_atom_site_type_symbol
Cu1 0.5000 0.0000 0.5000 0.03133(11) Uani d S 1 Cu
N1 0.36943(15) 0.10567(13) 0.46205(14) 0.0323(3) Uani d D 1 N
N2 0.47865(13) -0.06818(13) 0.35095(13) 0.0342(4) Uani d . 1 N
O1 0.64721(16) 0.14216(14) 0.41269(16) 0.0574(5) Uani d D 1 O
O2 0.35894(12) -0.12040(11) 0.06454(12) 0.0413(3) Uani d . 1 O
O3 0.36718(14) 0.14700(13) -0.00486(15) 0.0605(5) Uani d . 1 O
C1 0.3264(2) 0.0811(2) 0.35810(18) 0.0500(6) Uani d . 1 C
H1A 0.2992 0.1522 0.3264 0.060 Uiso calc R 1 H
H1B 0.2608 0.0276 0.3616 0.060 Uiso calc R 1 H
C2 0.4220(2) 0.02964(19) 0.29508(17) 0.0490(6) Uani d . 1 C
H2A 0.4803 0.0885 0.2797 0.059 Uiso calc R 1 H
H2B 0.3899 0.0018 0.2307 0.059 Uiso calc R 1 H
C3 0.4036(3) -0.1720(2) 0.3482(2) 0.0612(7) Uani d . 1 C
H3A 0.3304 -0.1558 0.3819 0.092 Uiso calc R 1 H
H3B 0.4426 -0.2347 0.3827 0.092 Uiso calc R 1 H
H3C 0.3888 -0.1934 0.2782 0.092 Uiso calc R 1 H
C4 0.5894(2) -0.0958(2) 0.29806(19) 0.0577(6) Uani d . 1 C
H4A 0.6400 -0.0292 0.2991 0.087 Uiso calc R 1 H
H4B 0.5731 -0.1171 0.2283 0.087 Uiso calc R 1 H
H4C 0.6274 -0.1592 0.3323 0.087 Uiso calc R 1 H
C5 0.43601(16) -0.05497(14) 0.02881(14) 0.0296(4) Uani d . 1 C
C6 0.44005(16) 0.06714(15) -0.00205(15) 0.0336(4) Uani d . 1 C
H1 0.640(3) 0.2148(9) 0.411(3) 0.096(12) Uiso d D 1 H
H2 0.7161(13) 0.133(2) 0.436(2) 0.077(9) Uiso d D 1 H
H3 0.3118(14) 0.100(2) 0.5052(13) 0.042(6) Uiso d D 1 H
H4 0.392(2) 0.1760(11) 0.4677(19) 0.057(7) Uiso d D 1 H

loop_
_atom_site_aniso_label
_atom_site_aniso_U_11
_atom_site_aniso_U_22
_atom_site_aniso_U_33
_atom_site_aniso_U_12
_atom_site_aniso_U_13
_atom_site_aniso_U_23
Cu1 0.03141(17) 0.03294(16) 0.02964(17) 0.00756(13) -0.00265(15) -0.00609(13)
N1 0.0299(8) 0.0278(7) 0.0394(8) 0.0017(6) -0.0001(7) -0.0027(7)
N2 0.0347(8) 0.0351(8) 0.0326(8) 0.0011(6) 0.0003(7) -0.0069(6)
O1 0.0509(10) 0.0381(8) 0.0833(13) -0.0011(7) -0.0183(10) -0.0103(8)
O2 0.0336(7) 0.0353(7) 0.0550(9) -0.0047(6) 0.0020(7) 0.0037(6)
O3 0.0372(8) 0.0318(7) 0.1126(16) 0.0086(6) 0.0118(9) 0.0109(8)
C1 0.0507(13) 0.0525(12) 0.0468(13) 0.0153(10) -0.0161(11) -0.0042(10)
C2 0.0585(14) 0.0508(12) 0.0377(12) 0.0040(10) -0.0062(11) 0.0001(9)
C3 0.0759(17) 0.0523(13) 0.0554(15) -0.0203(12) 0.0010(13) -0.0108(11)
C4 0.0504(13) 0.0769(16) 0.0458(14) -0.0001(12) 0.0110(11) -0.0223(12)
C5 0.0282(9) 0.0279(8) 0.0328(10) -0.0010(7) -0.0005(7) -0.0018(7)
C6 0.0287(9) 0.0267(8) 0.0455(10) 0.0008(7) -0.0004(9) -0.0016(8)

loop_
_atom_type_symbol
_atom_type_description
_atom_type_scat_dispersion_real
_atom_type_scat_dispersion_imag
_atom_type_scat_source
C C 0.0033 0.0016 'International Tables Vol C Tables 4.2.6.8 and 6.1.1.4'
H H 0.0000 0.0000 'International Tables Vol C Tables 4.2.6.8 and 6.1.1.4'
Cu Cu 0.3201 1.2651 'International Tables Vol C Tables 4.2.6.8 and 6.1.1.4'
N N 0.0061 0.0033 'International Tables Vol C Tables 4.2.6.8 and 6.1.1.4'
O O 0.0106 0.0060 'International Tables Vol C Tables 4.2.6.8 and 6.1.1.4'

loop_
_geom_angle_atom_site_label_1
_geom_angle_atom_site_label_2
_geom_angle_atom_site_label_3
_geom_angle
_geom_angle_publ_flag
N1 Cu1 N2 85.02(6) yes
O1 Cu1 N1 89.21(6) yes
O1 Cu1 N2 84.61(6) yes
C1 N1 Cu1 111.16(12) ?
C1 N1 H3 109.3(15) ?
Cu1 N1 H3 110.9(15) ?
C1 N1 H4 111.3(17) ?
Cu1 N1 H4 109.6(18) ?
H3 N1 H4 104(2) ?
C4 N2 C3 108.02(17) ?
C4 N2 C2 107.82(18) ?
C3 N2 C2 110.69(18) ?
C4 N2 Cu1 114.42(13) ?
C3 N2 Cu1 113.12(14) ?
C2 N2 Cu1 102.57(12) ?
H1 O1 H2 103(3) ?
N1 C1 C2 110.06(17) ?
N1 C1 H1A 109.6 ?
C2 C1 H1A 109.6 ?
N1 C1 H1B 109.6 ?
C2 C1 H1B 109.6 ?
H1A C1 H1B 108.2 ?
C1 C2 N2 110.42(18) ?
C1 C2 H2A 109.6 ?
N2 C2 H2A 109.6 ?
C1 C2 H2B 109.6 ?
N2 C2 H2B 109.6 ?
H2A C2 H2B 108.1 ?
N2 C3 H3A 109.5 ?
N2 C3 H3B 109.5 ?
H3A C3 H3B 109.5 ?
N2 C3 H3C 109.5 ?
H3A C3 H3C 109.5 ?
H3B C3 H3C 109.5 ?
N2 C4 H4A 109.5 ?
N2 C4 H4B 109.5 ?
H4A C4 H4B 109.5 ?
N2 C4 H4C 109.5 ?
H4A C4 H4C 109.5 ?
H4B C4 H4C 109.5 ?
O2 C5 C6 134.92(17) ?
O3 C6 C5 134.51(18) ?

loop_
_geom_bond_atom_site_label_1
_geom_bond_atom_site_label_2
_geom_bond_distance
_geom_bond_publ_flag
Cu1 O1 2.6066(17) yes
Cu1 N1 1.9849(16) yes
Cu1 N2 2.1102(16) yes
N1 C1 1.468(3) ?
N1 H3 0.867(9) ?
N1 H4 0.855(10) ?
N2 C4 1.472(3) ?
N2 C3 1.472(3) ?
N2 C2 1.490(3) ?
O1 H1 0.843(10) ?
O1 H2 0.848(10) ?
O2 C5 1.248(2) ?
O3 C6 1.240(2) ?
C1 C2 1.487(3) ?
C1 H1A 0.97 ?
C1 H1B 0.97 ?
C2 H2A 0.97 ?
C2 H2B 0.97 ?
C3 H3A 0.96 ?
C3 H3B 0.96 ?
C3 H3C 0.96 ?
C4 H4A 0.96 ?
C4 H4B 0.96 ?
C4 H4C 0.96 ?
C5 C6 1.466(2) ?

loop_
_geom_hbond_atom_site_label_D
_geom_hbond_atom_site_label_H
_geom_hbond_atom_site_label_A
_geom_hbond_site_symmetry_A
_geom_hbond_distance_DH
_geom_hbond_distance_HA
_geom_hbond_distance_DA
_geom_hbond_angle_DHA
O1 H2 O3 6_656 0.848(10) 1.946(12) 2.778(2) 167(3)
O1 H1 O2 4_655 0.843(10) 1.928(13) 2.756(2) 167(3)
N1 H4 O3 8_566 0.855(10) 2.092(14) 2.886(2) 154(2)
N1 H3 O2 2_555 0.867(9) 2.105(13) 2.928(2) 158(2)

loop_
_geom_torsion_atom_site_label_1
_geom_torsion_atom_site_label_2
_geom_torsion_atom_site_label_3
_geom_torsion_atom_site_label_4
_geom_torsion
_geom_torsion_publ_flag
N2 Cu1 N1 C1 1.50(14) ?
N1 Cu1 N2 C4 139.88(15) ?
N1 Cu1 N2 C3 -95.84(16) ?
N1 Cu1 N2 C2 23.42(13) ?
Cu1 N1 C1 C2 -27.2(2) ?
N1 C1 C2 N2 49.8(3) yes
C4 N2 C2 C1 -165.89(19) ?
C3 N2 C2 C1 76.2(2) ?
Cu1 N2 C2 C1 -44.79(19) ?
O2 C5 C6 O3 -1.6(4) ?
